data_4516405
loop_
_publ_author_name
'Li, Ping'
'Hwang, Jungwun'
'Maier, Josef M.'
'Zhao, Chen'
'Kaborda, Darya V.'
'Smith, Mark D.'
'Pellechia, Perry J.'
'Shimizu, Ken D.'

_publ_section_title
;
 Correlation between Solid-State and Solution Conformational Ratios in a
 Series of N-(o-Tolyl)Succinimide Molecular Rotors
;
_journal_issue 8
_journal_name_full 'Crystal Growth &amp; Design'
_journal_page_first 3561
_journal_paper_doi 10.1021/acs.cgd.5b00906
_journal_volume 15
_journal_year 2015
_chemical_formula_moiety 'C28 H21 N3 O3'
_chemical_formula_sum 'C28 H21 N3 O3'
_chemical_formula_weight 447.48
_space_group_crystal_system monoclinic
_space_group_IT_number 15
_space_group_name_Hall '-C 2yc'
_space_group_name_H-M_alt 'C 1 2/c 1'
_atom_sites_solution_hydrogens geom
_atom_sites_solution_primary direct
_audit_creation_date 2013-10-10
_audit_creation_method
;
Olex2 1.2
(compiled 2013.09.17 svn.r2790 for OlexSys, GUI svn.r4601)
;
_cell_angle_alpha 90
_cell_angle_beta 110.734(3)
_cell_angle_gamma 90
_cell_formula_units_Z 8
_cell_length_a 27.901(5)
_cell_length_b 13.660(2)
_cell_length_c 12.465(2)
_cell_measurement_reflns_used 5376
_cell_measurement_temperature 100(2)
_cell_measurement_theta_max 22.958
_cell_measurement_theta_min 2.218
_cell_volume 4443.1(13)
_computing_cell_refinement 'SAINT v6.45A (Bruker, 2003)'
_computing_data_collection 'SMART v5.631 (Bruker, 2003)'
_computing_data_reduction 'SAINT v6.45A (Bruker, 2003)'
_computing_molecular_graphics
;
O. V. Dolomanov, L. J. Bourhis, R. J. Gildea, J. A. K. Howard and H. Puschmann,
OLEX2: a complete structure solution, refinement and analysis program.
J. Appl. Cryst. (2009). 42, 339-341.
;
_computing_publication_material
;
O. V. Dolomanov, L. J. Bourhis, R. J. Gildea, J. A. K. Howard and H. Puschmann,
OLEX2: a complete structure solution, refinement and analysis program.
J. Appl. Cryst. (2009). 42, 339-341.
;
_computing_structure_refinement
;
SHELX, G.M. Sheldrick, Acta Cryst.
(2008). A64, 112-122
;
_computing_structure_solution
;
SHELX, G.M. Sheldrick, Acta Cryst.
(2008). A64, 112-122
;
_diffrn_ambient_temperature 100(2)
_diffrn_measured_fraction_theta_full 1.000
_diffrn_measured_fraction_theta_max 0.999
_diffrn_measurement_device_type 'ccd area detector'
_diffrn_measurement_method '\w and \f scans'
_diffrn_radiation_monochromator graphite
_diffrn_radiation_type MoK\a
_diffrn_radiation_wavelength 0.71073
_diffrn_reflns_av_R_equivalents 0.0551
_diffrn_reflns_av_unetI/netI 0.0357
_diffrn_reflns_Laue_measured_fraction_full 1.000
_diffrn_reflns_Laue_measured_fraction_max 0.999
_diffrn_reflns_limit_h_max 33
_diffrn_reflns_limit_h_min -33
_diffrn_reflns_limit_k_max 16
_diffrn_reflns_limit_k_min -16
_diffrn_reflns_limit_l_max 14
_diffrn_reflns_limit_l_min -14
_diffrn_reflns_number 27302
_diffrn_reflns_point_group_measured_fraction_full 1.000
_diffrn_reflns_point_group_measured_fraction_max 0.999
_diffrn_reflns_theta_full 25.000
_diffrn_reflns_theta_max 25.066
_diffrn_reflns_theta_min 1.561
_diffrn_source 'sealed tube'
_diffrn_source_current 36.0
_diffrn_source_power 1.656
_diffrn_source_target Mo
_diffrn_source_voltage 46.0
_exptl_absorpt_coefficient_mu 0.088
_exptl_absorpt_correction_type none
_exptl_crystal_colour colorless
_exptl_crystal_density_diffrn 1.338
_exptl_crystal_description plate
_exptl_crystal_F_000 1872
_exptl_crystal_size_max 0.30
_exptl_crystal_size_mid 0.24
_exptl_crystal_size_min 0.20
_refine_diff_density_max 0.191
_refine_diff_density_min -0.155
_refine_diff_density_rms 0.035
_refine_ls_extinction_method none
_refine_ls_goodness_of_fit_ref 1.025
_refine_ls_hydrogen_treatment constr
_refine_ls_matrix_type full
_refine_ls_number_parameters 364
_refine_ls_number_reflns 3948
_refine_ls_number_restraints 56
_refine_ls_restrained_S_all 1.043
_refine_ls_R_factor_all 0.0624
_refine_ls_R_factor_gt 0.0462
_refine_ls_shift/su_max 0.001
_refine_ls_shift/su_mean 0.000
_refine_ls_structure_factor_coef Fsqd
_refine_ls_weighting_details 'w=1/[\s^2^(Fo^2^)+(0.0532P)^2^+1.7276P] where P=(Fo^2^+2Fc^2^)/3'
_refine_ls_weighting_scheme calc
_refine_ls_wR_factor_gt 0.1061
_refine_ls_wR_factor_ref 0.1128
_reflns_number_gt 3043
_reflns_number_total 3948
_reflns_threshold_expression 'I > 2\s(I)'
_cod_data_source_file cg5b00906_si_002.cif
_cod_data_source_block 20(lpc37m)
_cod_original_cell_volume 4443.2(12)
_cod_database_code 4516405
_shelxl_version_number 2013-4
_shelx_space_group_comment
;
The symmetry employed for this shelxl refinement is uniquely defined
by the following loop, which should always be used as a source of
symmetry information in preference to the above space-group names.
They are only intended as comments.
;
_olex2_refinement_description
;
1. Fixed Uiso
 At 1.2 times of:
  All C(H) groups
 At 1.5 times of:
  All C(H,H,H) groups
2. Restrained distances
 C28B-C23B \\sim C28A-C23A
 with sigma of 0.0125
 C15A-C14 \\sim C15B-C14
 with sigma of 0.008
 C8-C19A \\sim C8-C19B
 with sigma of 0.015
 C19B-C15B \\sim C19A-C15A
 with sigma of 0.015
 C16A-C15A \\sim C16B-C15B
 with sigma of 0.015
 C17A-C16A \\sim C17B-C16B
 with sigma of 0.015
 C18A-C17A \\sim C18B-C17B
 with sigma of 0.015
 N3A-C18A \\sim N3B-C18B
 with sigma of 0.015
3. Uiso/Uaniso restraints and constraints
Uanis(C16A) \\sim Ueq, Uanis(C16B) \\sim Ueq, Uanis(C17A) \\sim Ueq,
Uanis(C17B) \\sim Ueq, Uanis(C18A) \\sim Ueq, Uanis(C18B) \\sim Ueq: with sigma
of 0.01 and sigma for terminal atoms of 0.02
Uanis(C19A) \\sim Ueq, Uanis(C19B) \\sim Ueq: with sigma of 0.01 and sigma for
terminal atoms of 0.2
Uanis(C15A) = Uanis(C15B)
Uanis(N3A) = Uanis(N3B)
Uanis(C19A) = Uanis(C19B)
Uanis(C16A) = Uanis(C16B)
Uanis(C17A) = Uanis(C17B)
Uanis(C18A) = Uanis(C18B)
Uanis(C22A) = Uanis(C22B)
4. Others
 Sof(N3B)=Sof(C15B)=Sof(C16B)=Sof(H16B)=Sof(C17B)=Sof(H17B)=Sof(C18B)=
 Sof(H18B)=Sof(C19B)=1-FVAR(1)
 Sof(N3A)=Sof(C15A)=Sof(C16A)=Sof(H16A)=Sof(C17A)=Sof(H17A)=Sof(C18A)=
 Sof(H18A)=Sof(C19A)=FVAR(1)
 Sof(C22B)=Sof(C23B)=Sof(C24B)=Sof(H24B)=Sof(C25B)=Sof(H25B)=Sof(C26B)=
 Sof(H26B)=Sof(C27B)=Sof(H27B)=Sof(C28B)=Sof(H28D)=Sof(H28E)=Sof(H28F)=1-FVAR(2)
 Sof(C22A)=Sof(C23A)=Sof(C24A)=Sof(H24A)=Sof(C25A)=Sof(H25A)=Sof(C26A)=
 Sof(H26A)=Sof(C27A)=Sof(H27A)=Sof(C28A)=Sof(H28A)=Sof(H28B)=Sof(H28C)=FVAR(2)
5.a Ternary CH refined with riding coordinates:
 C3(H3), C6(H6)
5.b Aromatic/amide H refined with riding coordinates:
 C11(H11), C12(H12), C13(H13), C16A(H16A), C17A(H17A), C18A(H18A), C16B(H16B),
 C17B(H17B), C18B(H18B), C24A(H24A), C25A(H25A), C26A(H26A), C27A(H27A),
 C24B(H24B), C25B(H25B), C26B(H26B), C27B(H27B)
5.c Fitted hexagon refined as free rotating group:
 C22A(C23A,C24A,C25A,C26A,C27A), C22B(C23B,C24B,C25B,C26B,C27B)
5.d Idealised Me refined as rotating group:
 C20(H20A,H20B,H20C), C21(H21A,H21B,H21C), C28A(H28A,H28B,H28C), C28B(H28D,
 H28E,H28F)
;

loop_
_space_group_symop_operation_xyz
'x, y, z'
'-x, y, -z+1/2'
'x+1/2, y+1/2, z'
'-x+1/2, y+1/2, -z+1/2'
'-x, -y, -z'
'x, -y, z-1/2'
'-x+1/2, -y+1/2, -z'
'x+1/2, -y+1/2, z-1/2'

loop_
_atom_site_label
_atom_site_type_symbol
_atom_site_fract_x
_atom_site_fract_y
_atom_site_fract_z
_atom_site_U_iso_or_equiv
_atom_site_adp_type
_atom_site_occupancy
_atom_site_site_symmetry_order
_atom_site_calc_flag
_atom_site_refinement_flags_posn
_atom_site_refinement_flags_adp
_atom_site_refinement_flags_occupancy
_atom_site_disorder_assembly
_atom_site_disorder_group
O1 O 0.50528(5) 0.47224(10) 0.37740(10) 0.0433(4) Uani 1 1 d . . . . .
O2 O 0.30395(5) 0.37484(9) 0.31097(11) 0.0384(3) Uani 1 1 d . . . . .
O3 O 0.42494(5) 0.18778(10) 0.57439(12) 0.0527(4) Uani 1 1 d . . . . .
N1 N 0.35597(5) 0.26704(10) 0.44419(12) 0.0315(4) Uani 1 1 d . . . . .
N2 N 0.33991(6) 0.35513(12) 0.06566(13) 0.0428(4) Uani 1 1 d . . . . .
C1 C 0.47147(7) 0.41566(13) 0.36899(14) 0.0335(4) Uani 1 1 d . . . . .
C2 C 0.41344(7) 0.42318(12) 0.30111(14) 0.0312(4) Uani 1 1 d . . . . .
C3 C 0.39518(7) 0.40945(12) 0.40646(14) 0.0302(4) Uani 1 1 d . . . . .
H3 H 0.3929 0.4740 0.4422 0.036 Uiso 1 1 calc R U . . .
C4 C 0.34554(7) 0.35253(12) 0.37834(14) 0.0302(4) Uani 1 1 d . . . . .
C5 C 0.40780(7) 0.25668(13) 0.51218(15) 0.0363(4) Uani 1 1 d . . . . .
C6 C 0.43627(7) 0.34362(12) 0.49153(14) 0.0320(4) Uani 1 1 d . . . . .
H6 H 0.4548 0.3792 0.5647 0.038 Uiso 1 1 calc R U . . .
C7 C 0.47359(7) 0.31572(13) 0.42707(15) 0.0355(4) Uani 1 1 d . . . . .
C8 C 0.44184(7) 0.26022(13) 0.31927(15) 0.0364(5) Uani 1 1 d D . . . .
C9 C 0.40788(7) 0.32271(12) 0.24518(14) 0.0311(4) Uani 1 1 d . . . . .
C10 C 0.37206(7) 0.28933(13) 0.13693(14) 0.0336(4) Uani 1 1 d . . . . .
C11 C 0.30765(8) 0.32114(18) -0.03278(17) 0.0554(6) Uani 1 1 d . . . . .
H11 H 0.2849 0.3665 -0.0835 0.066 Uiso 1 1 calc R U . . .
C12 C 0.30463(8) 0.22375(17) -0.06752(17) 0.0531(6) Uani 1 1 d . . . . .
H12 H 0.2804 0.2038 -0.1393 0.064 Uiso 1 1 calc R U . . .
C13 C 0.33687(8) 0.15818(16) 0.00311(16) 0.0483(5) Uani 1 1 d . . . . .
H13 H 0.3358 0.0915 -0.0193 0.058 Uiso 1 1 calc R U . . .
C14 C 0.37213(8) 0.18866(14) 0.11000(15) 0.0420(5) Uani 1 1 d D . . . .
N3A N 0.4629(3) 0.0963(7) 0.3814(11) 0.0505(15) Uani 0.444(5) 1 d D . P A 1
C15A C 0.4016(10) 0.1210(8) 0.1987(15) 0.049(4) Uani 0.444(5) 1 d D . P A 1
C16A C 0.3933(3) 0.0205(7) 0.1749(8) 0.0569(17) Uani 0.444(5) 1 d D U P A 1
H16A H 0.3693 -0.0034 0.1048 0.068 Uiso 0.444(5) 1 calc R U P A 1
C17A C 0.4219(3) -0.0395(6) 0.2597(6) 0.0727(19) Uani 0.444(5) 1 d D U P A 1
H17A H 0.4185 -0.1085 0.2508 0.087 Uiso 0.444(5) 1 calc R U P A 1
C18A C 0.4567(3) 0.0004(6) 0.3605(7) 0.0674(18) Uani 0.444(5) 1 d D U P A 1
H18A H 0.4772 -0.0434 0.4176 0.081 Uiso 0.444(5) 1 calc R U P A 1
C19A C 0.4356(6) 0.1557(7) 0.3041(12) 0.039(2) Uani 0.444(5) 1 d D U P A 1
N3B N 0.4831(2) 0.1010(5) 0.3760(8) 0.0505(15) Uani 0.556(5) 1 d D . P A 2
C15B C 0.4101(8) 0.1222(6) 0.1860(11) 0.049(4) Uani 0.556(5) 1 d D . P A 2
C16B C 0.4157(2) 0.0192(5) 0.1733(6) 0.0569(17) Uani 0.556(5) 1 d D U P A 2
H16B H 0.3945 -0.0112 0.1044 0.068 Uiso 0.556(5) 1 calc R U P A 2
C17B C 0.4500(3) -0.0378(5) 0.2549(5) 0.0727(19) Uani 0.556(5) 1 d D U P A 2
H17B H 0.4510 -0.1066 0.2444 0.087 Uiso 0.556(5) 1 calc R U P A 2
C18B C 0.4833(3) 0.0067(4) 0.3536(5) 0.0674(18) Uani 0.556(5) 1 d D U P A 2
H18B H 0.5078 -0.0335 0.4084 0.081 Uiso 0.556(5) 1 calc R U P A 2
C19B C 0.4464(4) 0.1583(5) 0.2906(9) 0.039(2) Uani 0.556(5) 1 d D U P A 2
C20 C 0.39520(8) 0.51509(13) 0.23119(15) 0.0377(5) Uani 1 1 d . . . . .
H20A H 0.4083 0.5726 0.2798 0.057 Uiso 1 1 calc R U . . .
H20B H 0.3577 0.5166 0.2013 0.057 Uiso 1 1 calc R U . . .
H20C H 0.4078 0.5157 0.1671 0.057 Uiso 1 1 calc R U . . .
C21 C 0.52601(8) 0.27982(16) 0.50278(17) 0.0489(5) Uani 1 1 d . . . . .
H21A H 0.5455 0.2593 0.4548 0.073 Uiso 1 1 calc R U . . .
H21B H 0.5221 0.2241 0.5486 0.073 Uiso 1 1 calc R U . . .
H21C H 0.5444 0.3328 0.5539 0.073 Uiso 1 1 calc R U . . .
C22A C 0.31828(10) 0.19254(16) 0.43240(17) 0.0296(6) Uani 0.736(4) 1 d G . P B 1
C23A C 0.30220(10) 0.16928(16) 0.52287(16) 0.0334(8) Uani 0.736(4) 1 d DG . P B 1
C24A C 0.26866(9) 0.09165(17) 0.5126(2) 0.0322(9) Uani 0.736(4) 1 d G . P B 1
H24A H 0.2577 0.0758 0.5745 0.039 Uiso 0.736(4) 1 calc R U P B 1
C25A C 0.25119(8) 0.03728(14) 0.4119(2) 0.0367(10) Uani 0.736(4) 1 d G . P B 1
H25A H 0.2283 -0.0158 0.4049 0.044 Uiso 0.736(4) 1 calc R U P B 1
C26A C 0.26726(7) 0.06054(13) 0.3214(2) 0.0370(7) Uani 0.736(4) 1 d G . P B 1
H26A H 0.2553 0.0234 0.2526 0.044 Uiso 0.736(4) 1 calc R U P B 1
C27A C 0.30081(9) 0.13817(16) 0.33168(16) 0.0317(8) Uani 0.736(4) 1 d G . P B 1
H27A H 0.3118 0.1541 0.2698 0.038 Uiso 0.736(4) 1 calc R U P B 1
C28A C 0.32109(11) 0.2269(2) 0.6351(3) 0.0417(8) Uani 0.736(4) 1 d D . P B 1
H28A H 0.3525 0.1967 0.6878 0.063 Uiso 0.736(4) 1 calc R U P B 1
H28B H 0.2947 0.2263 0.6701 0.063 Uiso 0.736(4) 1 calc R U P B 1
H28C H 0.3282 0.2946 0.6196 0.063 Uiso 0.736(4) 1 calc R U P B 1
C22B C 0.3230(3) 0.1948(5) 0.4632(5) 0.0296(6) Uani 0.264(4) 1 d G . P B 2
C23B C 0.2986(3) 0.1261(5) 0.3794(5) 0.038(2) Uani 0.264(4) 1 d DG . P B 2
C24B C 0.2630(3) 0.0622(5) 0.3955(6) 0.039(3) Uani 0.264(4) 1 d G . P B 2
H24B H 0.2463 0.0152 0.3382 0.047 Uiso 0.264(4) 1 calc R U P B 2
C25B C 0.2518(2) 0.0670(5) 0.4955(7) 0.055(4) Uani 0.264(4) 1 d G . P B 2
H25B H 0.2274 0.0233 0.5065 0.066 Uiso 0.264(4) 1 calc R U P B 2
C26B C 0.2761(2) 0.1357(5) 0.5793(5) 0.045(2) Uani 0.264(4) 1 d G . P B 2
H26B H 0.2685 0.1389 0.6477 0.054 Uiso 0.264(4) 1 calc R U P B 2
C27B C 0.3118(2) 0.1996(5) 0.5632(5) 0.023(2) Uani 0.264(4) 1 d G . P B 2
H27B H 0.3284 0.2465 0.6205 0.028 Uiso 0.264(4) 1 calc R U P B 2
C28B C 0.3139(3) 0.1195(7) 0.2758(7) 0.051(2) Uani 0.264(4) 1 d D . P B 2
H28D H 0.3028 0.1787 0.2292 0.076 Uiso 0.264(4) 1 calc R U P B 2
H28E H 0.2978 0.0621 0.2303 0.076 Uiso 0.264(4) 1 calc R U P B 2
H28F H 0.3513 0.1135 0.3003 0.076 Uiso 0.264(4) 1 calc R U P B 2

loop_
_atom_site_aniso_label
_atom_site_aniso_U_11
_atom_site_aniso_U_22
_atom_site_aniso_U_33
_atom_site_aniso_U_23
_atom_site_aniso_U_13
_atom_site_aniso_U_12
O1 0.0460(8) 0.0460(8) 0.0410(8) -0.0161(6) 0.0193(6) -0.0190(7)
O2 0.0358(8) 0.0327(7) 0.0436(8) 0.0053(6) 0.0105(6) 0.0010(6)
O3 0.0522(9) 0.0383(8) 0.0525(9) 0.0169(7) -0.0002(7) -0.0073(7)
N1 0.0370(9) 0.0247(8) 0.0312(8) 0.0011(6) 0.0100(7) -0.0050(6)
N2 0.0459(10) 0.0481(10) 0.0305(8) -0.0042(7) 0.0085(7) 0.0042(8)
C1 0.0413(11) 0.0310(10) 0.0309(9) -0.0143(8) 0.0161(8) -0.0090(9)
C2 0.0381(10) 0.0258(9) 0.0305(9) -0.0034(7) 0.0133(8) -0.0054(8)
C3 0.0394(10) 0.0208(9) 0.0300(9) -0.0036(7) 0.0119(8) -0.0048(7)
C4 0.0372(11) 0.0253(9) 0.0290(9) -0.0021(7) 0.0128(8) 0.0001(8)
C5 0.0426(11) 0.0287(10) 0.0303(9) 0.0002(8) 0.0039(8) -0.0053(8)
C6 0.0385(10) 0.0248(9) 0.0279(9) -0.0043(7) 0.0057(8) -0.0076(8)
C7 0.0396(11) 0.0283(10) 0.0340(10) -0.0089(8) 0.0071(8) -0.0029(8)
C8 0.0434(11) 0.0303(10) 0.0326(10) -0.0081(8) 0.0100(9) -0.0034(8)
C9 0.0357(10) 0.0275(9) 0.0305(9) -0.0031(7) 0.0121(8) -0.0063(8)
C10 0.0385(11) 0.0352(10) 0.0281(9) -0.0040(8) 0.0132(8) -0.0067(8)
C11 0.0521(14) 0.0695(16) 0.0331(11) -0.0062(10) 0.0011(10) 0.0093(11)
C12 0.0530(14) 0.0682(15) 0.0317(11) -0.0165(11) 0.0072(10) -0.0125(12)
C13 0.0612(14) 0.0457(12) 0.0352(11) -0.0110(10) 0.0138(10) -0.0174(11)
C14 0.0558(13) 0.0351(11) 0.0332(10) -0.0081(8) 0.0135(9) -0.0125(9)
N3A 0.060(5) 0.0341(13) 0.0442(14) -0.0105(11) 0.002(4) 0.015(3)
C15A 0.082(6) 0.0300(11) 0.031(3) -0.0082(12) 0.015(4) -0.0065(17)
C16A 0.075(5) 0.0337(13) 0.0443(14) -0.0141(11) 0.000(3) -0.006(3)
C17A 0.105(5) 0.0318(14) 0.0556(17) -0.0144(13) -0.003(3) 0.014(3)
C18A 0.088(4) 0.0379(16) 0.0521(17) -0.0100(13) -0.005(3) 0.021(3)
C19A 0.058(4) 0.0287(11) 0.031(2) -0.0066(12) 0.014(2) 0.0013(16)
N3B 0.060(5) 0.0341(13) 0.0442(14) -0.0105(11) 0.002(4) 0.015(3)
C15B 0.082(6) 0.0300(11) 0.031(3) -0.0082(12) 0.015(4) -0.0065(17)
C16B 0.075(5) 0.0337(13) 0.0443(14) -0.0141(11) 0.000(3) -0.006(3)
C17B 0.105(5) 0.0318(14) 0.0556(17) -0.0144(13) -0.003(3) 0.014(3)
C18B 0.088(4) 0.0379(16) 0.0521(17) -0.0100(13) -0.005(3) 0.021(3)
C19B 0.058(4) 0.0287(11) 0.031(2) -0.0066(12) 0.014(2) 0.0013(16)
C20 0.0499(12) 0.0299(10) 0.0361(10) 0.0005(8) 0.0187(9) -0.0029(9)
C21 0.0462(12) 0.0490(13) 0.0416(11) -0.0122(10) 0.0033(9) 0.0050(10)
C22A 0.0311(11) 0.0225(10) 0.0321(16) 0.0066(12) 0.0072(12) 0.0014(8)
C23A 0.0362(18) 0.0279(19) 0.0308(19) 0.0004(14) 0.0053(16) 0.0056(14)
C24A 0.0325(19) 0.0257(17) 0.039(2) 0.0068(15) 0.0140(15) 0.0030(16)
C25A 0.0272(18) 0.0281(18) 0.054(2) 0.0141(16) 0.0140(15) 0.0006(13)
C26A 0.0350(15) 0.0287(14) 0.0421(17) -0.0023(13) 0.0073(13) -0.0050(11)
C27A 0.0340(16) 0.0287(16) 0.033(2) 0.0009(15) 0.0133(15) -0.0052(12)
C28A 0.0510(18) 0.0395(17) 0.0348(16) 0.0041(14) 0.0154(14) 0.0061(13)
C22B 0.0311(11) 0.0225(10) 0.0321(16) 0.0066(12) 0.0072(12) 0.0014(8)
C23B 0.033(4) 0.041(5) 0.044(6) 0.010(5) 0.018(4) 0.006(4)
C24B 0.038(5) 0.029(5) 0.050(7) 0.007(4) 0.014(5) -0.012(4)
C25B 0.043(7) 0.034(6) 0.064(8) 0.000(5) -0.011(5) -0.016(5)
C26B 0.041(5) 0.041(5) 0.057(6) 0.015(4) 0.021(4) -0.001(4)
C27B 0.024(4) 0.026(5) 0.016(5) 0.003(4) 0.002(4) -0.003(3)
C28B 0.040(5) 0.059(6) 0.053(6) -0.019(4) 0.016(4) -0.009(4)

loop_
_atom_type_symbol
_atom_type_description
_atom_type_scat_dispersion_real
_atom_type_scat_dispersion_imag
_atom_type_scat_source
C C 0.0033 0.0016 'International Tables Vol C Tables 4.2.6.8 and 6.1.1.4'
H H 0.0000 0.0000 'International Tables Vol C Tables 4.2.6.8 and 6.1.1.4'
N N 0.0061 0.0033 'International Tables Vol C Tables 4.2.6.8 and 6.1.1.4'
O O 0.0106 0.0060 'International Tables Vol C Tables 4.2.6.8 and 6.1.1.4'

loop_
_geom_angle_atom_site_label_1
_geom_angle_atom_site_label_2
_geom_angle_atom_site_label_3
_geom_angle
C4 N1 C5 113.29(14)
C4 N1 C22A 122.72(17)
C4 N1 C22B 131.6(4)
C5 N1 C22A 123.60(17)
C5 N1 C22B 114.7(4)
C11 N2 C10 116.77(17)
O1 C1 C2 130.38(17)
O1 C1 C7 129.48(17)
C7 C1 C2 100.11(14)
C1 C2 C3 96.95(13)
C9 C2 C1 96.21(13)
C9 C2 C3 105.27(13)
C20 C2 C1 116.48(15)
C20 C2 C3 115.89(14)
C20 C2 C9 121.76(14)
C2 C3 H3 110.9
C4 C3 C2 113.93(13)
C4 C3 H3 110.9
C4 C3 C6 104.80(13)
C6 C3 C2 105.10(14)
C6 C3 H3 110.9
O2 C4 N1 124.68(16)
O2 C4 C3 127.30(16)
N1 C4 C3 108.01(14)
O3 C5 N1 123.88(17)
O3 C5 C6 127.93(17)
N1 C5 C6 108.19(14)
C3 C6 H6 111.2
C3 C6 C7 104.80(14)
C5 C6 C3 105.60(14)
C5 C6 H6 111.2
C5 C6 C7 112.49(14)
C7 C6 H6 111.2
C1 C7 C6 95.94(13)
C8 C7 C1 96.49(14)
C8 C7 C6 106.75(15)
C21 C7 C1 116.67(16)
C21 C7 C6 115.38(15)
C21 C7 C8 121.35(16)
C9 C8 C7 109.48(15)
C9 C8 C19A 120.5(6)
C9 C8 C19B 122.2(5)
C19A C8 C7 127.8(6)
C19B C8 C7 128.2(5)
C8 C9 C2 108.69(14)
C8 C9 C10 121.46(16)
C10 C9 C2 129.73(16)
N2 C10 C9 118.88(16)
N2 C10 C14 123.01(16)
C14 C10 C9 118.11(17)
N2 C11 H11 117.6
N2 C11 C12 124.8(2)
C12 C11 H11 117.6
C11 C12 H12 120.7
C13 C12 C11 118.54(18)
C13 C12 H12 120.7
C12 C13 H13 120.0
C12 C13 C14 120.1(2)
C14 C13 H13 120.0
C10 C14 C15A 119.0(6)
C10 C14 C15B 120.8(4)
C13 C14 C10 116.86(18)
C13 C14 C15A 123.3(6)
C13 C14 C15B 122.2(5)
C19A N3A C18A 118.2(10)
C16A C15A C14 117.0(9)
C19A C15A C14 120.8(11)
C19A C15A C16A 122.2(8)
C15A C16A H16A 122.6
C17A C16A C15A 114.7(8)
C17A C16A H16A 122.6
C16A C17A H17A 120.1
C16A C17A C18A 119.8(8)
C18A C17A H17A 120.1
N3A C18A C17A 124.0(9)
N3A C18A H18A 118.0
C17A C18A H18A 118.0
N3A C19A C8 121.0(10)
N3A C19A C15A 120.9(8)
C15A C19A C8 117.8(12)
C18B N3B C19B 115.8(7)
C16B C15B C14 128.5(7)
C19B C15B C14 119.7(8)
C19B C15B C16B 111.7(5)
C15B C16B H16B 118.2
C17B C16B C15B 123.7(6)
C17B C16B H16B 118.2
C16B C17B H17B 120.6
C16B C17B C18B 118.8(6)
C18B C17B H17B 120.6
N3B C18B C17B 124.2(6)
N3B C18B H18B 117.9
C17B C18B H18B 117.9
N3B C19B C8 116.5(7)
N3B C19B C15B 125.8(6)
C15B C19B C8 117.3(9)
C2 C20 H20A 109.5
C2 C20 H20B 109.5
C2 C20 H20C 109.5
H20A C20 H20B 109.5
H20A C20 H20C 109.5
H20B C20 H20C 109.5
C7 C21 H21A 109.5
C7 C21 H21B 109.5
C7 C21 H21C 109.5
H21A C21 H21B 109.5
H21A C21 H21C 109.5
H21B C21 H21C 109.5
C23A C22A N1 121.00(13)
C23A C22A C27A 120.0
C27A C22A N1 118.81(13)
C22A C23A C24A 120.0
C22A C23A C28A 121.32(17)
C24A C23A C28A 118.68(17)
C23A C24A H24A 120.0
C25A C24A C23A 120.0
C25A C24A H24A 120.0
C24A C25A H25A 120.0
C26A C25A C24A 120.0
C26A C25A H25A 120.0
C25A C26A H26A 120.0
C25A C26A C27A 120.0
C27A C26A H26A 120.0
C22A C27A H27A 120.0
C26A C27A C22A 120.0
C26A C27A H27A 120.0
C23A C28A H28A 109.5
C23A C28A H28B 109.5
C23A C28A H28C 109.5
H28A C28A H28B 109.5
H28A C28A H28C 109.5
H28B C28A H28C 109.5
C23B C22B N1 121.0(4)
C23B C22B C27B 120.0
C27B C22B N1 118.7(4)
C22B C23B C28B 118.3(5)
C24B C23B C22B 120.0
C24B C23B C28B 121.6(5)
C23B C24B H24B 120.0
C23B C24B C25B 120.0
C25B C24B H24B 120.0
C24B C25B H25B 120.0
C26B C25B C24B 120.0
C26B C25B H25B 120.0
C25B C26B H26B 120.0
C25B C26B C27B 120.0
C27B C26B H26B 120.0
C22B C27B H27B 120.0
C26B C27B C22B 120.0
C26B C27B H27B 120.0
C23B C28B H28D 109.5
C23B C28B H28E 109.5
C23B C28B H28F 109.5
H28D C28B H28E 109.5
H28D C28B H28F 109.5
H28E C28B H28F 109.5

loop_
_geom_bond_atom_site_label_1
_geom_bond_atom_site_label_2
_geom_bond_distance
O1 C1 1.195(2)
O2 C4 1.206(2)
O3 C5 1.205(2)
N1 C4 1.398(2)
N1 C5 1.401(2)
N1 C22A 1.4330(18)
N1 C22B 1.425(4)
N2 C10 1.356(2)
N2 C11 1.323(2)
C1 C2 1.542(3)
C1 C7 1.537(3)
C2 C3 1.579(2)
C2 C9 1.522(2)
C2 C20 1.510(2)
C3 H3 1.0000
C3 C4 1.517(2)
C3 C6 1.545(2)
C5 C6 1.501(2)
C6 H6 1.0000
C6 C7 1.571(3)
C7 C8 1.524(2)
C7 C21 1.514(3)
C8 C9 1.364(2)
C8 C19A 1.443(9)
C8 C19B 1.454(7)
C9 C10 1.440(2)
C10 C14 1.416(3)
C11 H11 0.9500
C11 C12 1.392(3)
C12 H12 0.9500
C12 C13 1.351(3)
C13 H13 0.9500
C13 C14 1.410(3)
C14 C15A 1.452(6)
C14 C15B 1.460(6)
N3A C18A 1.335(8)
N3A C19A 1.284(18)
C15A C16A 1.407(10)
C15A C19A 1.402(9)
C16A H16A 0.9500
C16A C17A 1.353(9)
C17A H17A 0.9500
C17A C18A 1.398(8)
C18A H18A 0.9500
N3B C18B 1.319(6)
N3B C19B 1.422(14)
C15B C16B 1.430(7)
C15B C19B 1.428(7)
C16B H16B 0.9500
C16B C17B 1.366(7)
C17B H17B 0.9500
C17B C18B 1.393(6)
C18B H18B 0.9500
C20 H20A 0.9800
C20 H20B 0.9800
C20 H20C 0.9800
C21 H21A 0.9800
C21 H21B 0.9800
C21 H21C 0.9800
C22A C23A 1.3900
C22A C27A 1.3900
C23A C24A 1.3900
C23A C28A 1.527(4)
C24A H24A 0.9500
C24A C25A 1.3900
C25A H25A 0.9500
C25A C26A 1.3900
C26A H26A 0.9500
C26A C27A 1.3900
C27A H27A 0.9500
C28A H28A 0.9800
C28A H28B 0.9800
C28A H28C 0.9800
C22B C23B 1.3900
C22B C27B 1.3900
C23B C24B 1.3900
C23B C28B 1.500(8)
C24B H24B 0.9500
C24B C25B 1.3900
C25B H25B 0.9500
C25B C26B 1.3900
C26B H26B 0.9500
C26B C27B 1.3900
C27B H27B 0.9500
C28B H28D 0.9800
C28B H28E 0.9800
C28B H28F 0.9800

loop_
_geom_torsion_atom_site_label_1
_geom_torsion_atom_site_label_2
_geom_torsion_atom_site_label_3
_geom_torsion_atom_site_label_4
_geom_torsion
O1 C1 C2 C3 -122.17(19)
O1 C1 C2 C9 131.56(19)
O1 C1 C2 C20 1.3(3)
O1 C1 C7 C6 119.49(19)
O1 C1 C7 C8 -132.84(19)
O1 C1 C7 C21 -2.8(3)
O3 C5 C6 C3 -178.80(19)
O3 C5 C6 C7 67.5(2)
N1 C5 C6 C3 2.02(19)
N1 C5 C6 C7 -111.73(16)
N1 C22A C23A C24A -174.9(3)
N1 C22A C23A C28A 4.5(2)
N1 C22A C27A C26A 175.0(3)
N1 C22B C23B C24B -174.0(8)
N1 C22B C23B C28B 9.4(7)
N1 C22B C27B C26B 174.2(7)
N2 C10 C14 C13 0.4(3)
N2 C10 C14 C15A -169.8(16)
N2 C10 C14 C15B 175.5(12)
N2 C11 C12 C13 -0.3(4)
C1 C2 C3 C4 -144.53(14)
C1 C2 C3 C6 -30.38(15)
C1 C2 C9 C8 32.89(17)
C1 C2 C9 C10 -151.15(18)
C1 C7 C8 C9 -29.60(19)
C1 C7 C8 C19A 167.3(8)
C1 C7 C8 C19B 147.3(6)
C2 C1 C7 C6 -58.55(14)
C2 C1 C7 C8 49.11(15)
C2 C1 C7 C21 179.13(15)
C2 C3 C4 O2 -62.0(2)
C2 C3 C4 N1 117.46(15)
C2 C3 C6 C5 -123.47(14)
C2 C3 C6 C7 -4.48(16)
C2 C9 C10 N2 5.8(3)
C2 C9 C10 C14 -174.11(17)
C3 C2 C9 C8 -66.08(18)
C3 C2 C9 C10 109.89(19)
C3 C6 C7 C1 37.56(15)
C3 C6 C7 C8 -61.07(17)
C3 C6 C7 C21 160.85(15)
C4 N1 C5 O3 -179.25(18)
C4 N1 C5 C6 0.0(2)
C4 N1 C22A C23A -117.17(18)
C4 N1 C22A C27A 67.8(2)
C4 N1 C22B C23B 75.2(6)
C4 N1 C22B C27B -99.0(4)
C4 C3 C6 C5 -3.08(17)
C4 C3 C6 C7 115.91(14)
C5 N1 C4 O2 177.49(16)
C5 N1 C4 C3 -2.04(19)
C5 N1 C22A C23A 70.5(2)
C5 N1 C22A C27A -104.50(18)
C5 N1 C22B C23B -112.4(4)
C5 N1 C22B C27B 73.5(5)
C5 C6 C7 C1 151.80(14)
C5 C6 C7 C8 53.17(19)
C5 C6 C7 C21 -84.91(19)
C6 C3 C4 O2 -176.37(17)
C6 C3 C4 N1 3.14(17)
C6 C7 C8 C9 68.62(19)
C6 C7 C8 C19A -94.5(8)
C6 C7 C8 C19B -114.5(6)
C7 C1 C2 C3 55.84(14)
C7 C1 C2 C9 -50.42(14)
C7 C1 C2 C20 179.36(14)
C7 C8 C9 C2 -2.2(2)
C7 C8 C9 C10 -178.58(16)
C7 C8 C19A N3A -8.9(16)
C7 C8 C19A C15A 175.9(18)
C7 C8 C19B N3B 3.9(10)
C7 C8 C19B C15B 176.8(13)
C8 C9 C10 N2 -178.64(17)
C8 C9 C10 C14 1.4(3)
C9 C2 C3 C4 -46.11(18)
C9 C2 C3 C6 68.04(16)
C9 C8 C19A N3A -170.4(9)
C9 C8 C19A C15A 14(2)
C9 C8 C19B N3B -179.6(5)
C9 C8 C19B C15B -6.6(15)
C9 C10 C14 C13 -179.61(17)
C9 C10 C14 C15A 10.2(17)
C9 C10 C14 C15B -4.6(13)
C10 N2 C11 C12 -0.1(3)
C10 C14 C15A C16A 168.6(17)
C10 C14 C15A C19A -10(3)
C10 C14 C15B C16B 179.5(16)
C10 C14 C15B C19B 2(3)
C11 N2 C10 C9 -179.94(17)
C11 N2 C10 C14 0.0(3)
C11 C12 C13 C14 0.8(3)
C12 C13 C14 C10 -0.8(3)
C12 C13 C14 C15A 168.9(17)
C12 C13 C14 C15B -175.8(13)
C13 C14 C15A C16A -1(3)
C13 C14 C15A C19A -179.1(18)
C13 C14 C15B C16B -6(3)
C13 C14 C15B C19B 176.9(13)
C14 C15A C16A C17A 179.4(18)
C14 C15A C19A C8 -3(4)
C14 C15A C19A N3A -177.8(19)
C14 C15B C16B C17B -174.1(16)
C14 C15B C19B C8 3(3)
C14 C15B C19B N3B 175.5(13)
C15A C14 C15B C16B 94(5)
C15A C14 C15B C19B -84(4)
C15A C16A C17A C18A 0(2)
C16A C15A C19A C8 179(2)
C16A C15A C19A N3A 4(4)
C16A C17A C18A N3A 2.0(13)
C18A N3A C19A C8 -177.5(9)
C18A N3A C19A C15A -3(2)
C19A C8 C9 C2 162.3(7)
C19A C8 C9 C10 -14.0(7)
C19A C8 C19B N3B -91(4)
C19A C8 C19B C15B 82(4)
C19A N3A C18A C17A -0.5(15)
C19A C15A C16A C17A -2(4)
C15B C14 C15A C16A -90(4)
C15B C14 C15A C19A 92(5)
C15B C16B C17B C18B -3.5(16)
C16B C15B C19B C8 -174.5(12)
C16B C15B C19B N3B -2(3)
C16B C17B C18B N3B 2.2(10)
C18B N3B C19B C8 173.4(6)
C18B N3B C19B C15B 1.2(18)
C19B C8 C9 C2 -179.3(5)
C19B C8 C9 C10 4.3(6)
C19B C8 C19A N3A 89(4)
C19B C8 C19A C15A -87(4)
C19B N3B C18B C17B -1.0(10)
C19B C15B C16B C17B 3(2)
C20 C2 C3 C4 91.53(18)
C20 C2 C3 C6 -154.32(14)
C20 C2 C9 C8 159.39(17)
C20 C2 C9 C10 -24.6(3)
C21 C7 C8 C9 -156.34(18)
C21 C7 C8 C19A 40.5(8)
C21 C7 C8 C19B 20.5(6)
C22A N1 C4 O2 4.4(3)
C22A N1 C4 C3 -175.09(16)
C22A N1 C5 O3 -6.3(3)
C22A N1 C5 C6 172.96(16)
C22A N1 C22B C23B 18.3(15)
C22A N1 C22B C27B -156(2)
C22A C23A C24A C25A 0.0
C23A C22A C27A C26A 0.0
C23A C24A C25A C26A 0.0
C24A C25A C26A C27A 0.0
C25A C26A C27A C22A 0.0
C27A C22A C23A C24A 0.0
C27A C22A C23A C28A 179.4(2)
C28A C23A C24A C25A -179.4(2)
C22B N1 C4 O2 -10.0(4)
C22B N1 C4 C3 170.5(4)
C22B N1 C5 O3 6.9(4)
C22B N1 C5 C6 -173.9(3)
C22B N1 C22A C23A 14.7(18)
C22B N1 C22A C27A -160(2)
C22B C23B C24B C25B 0.0
C23B C22B C27B C26B 0.0
C23B C24B C25B C26B 0.0
C24B C25B C26B C27B 0.0
C25B C26B C27B C22B 0.0
C27B C22B C23B C24B 0.0
C27B C22B C23B C28B -176.6(7)
C28B C23B C24B C25B 176.5(7)
